data_4318636
loop_
_publ_author_name
'Rhett C. Smith'
'Eugenijus Urnezius'
'Kin-Chung Lam'
'Arnold L. Rheingold'
'John D. Protasiewicz'

_publ_section_title
;
 Syntheses and Structural Characterizations of the Unsymmetrical
 Diphosphene DmpPPMes* (Dmp = 2,6-Mes2C6H3, Mes* = 2,4,6-tBu3C6H2) and the
 Cyclotetraphosphane [DmpPPPh]2
;
_journal_name_full 'Inorganic Chemistry'
_journal_page_first 5296
_journal_page_last 5299
_journal_paper_doi 10.1021/ic025759l
_journal_volume 41
_journal_year 2002
_chemical_formula_sum 'C42 H54 P2'
_chemical_formula_weight 620.79
_chemical_name_systematic
;
 ?
;
_space_group_IT_number 2
_symmetry_cell_setting triclinic
_symmetry_space_group_name_Hall '-P 1'
_symmetry_space_group_name_H-M 'P -1'
_atom_sites_solution_hydrogens geom
_atom_sites_solution_primary direct
_atom_sites_solution_secondary difmap
_audit_creation_method SHELXL-97
_cell_angle_alpha 63.6983(6)
_cell_angle_beta 80.3553(7)
_cell_angle_gamma 64.1540(5)
_cell_formula_units_Z 2
_cell_length_a 12.2774(2)
_cell_length_b 13.1536(2)
_cell_length_c 14.4521(2)
_cell_measurement_reflns_used 6612
_cell_measurement_temperature 173(2)
_cell_measurement_theta_max 25.0
_cell_measurement_theta_min 2.0
_cell_volume 1882.03(5)
_computing_cell_refinement 'Bruker SMART'
_computing_data_collection 'Bruker SMART'
_computing_data_reduction 'Bruker SHELXTL'
_computing_molecular_graphics 'Bruker SHELXTL'
_computing_publication_material 'Bruker SHELXTL'
_computing_structure_refinement 'SHELXL-97 (Sheldrick, 1997)'
_computing_structure_solution 'SHELXS-97 (Sheldrick, 1990)'
_diffrn_ambient_temperature 173(2)
_diffrn_measured_fraction_theta_full 0.960
_diffrn_measured_fraction_theta_max 0.960
_diffrn_measurement_device_type 'CCD area detector'
_diffrn_measurement_method 'phi and omega scans'
_diffrn_radiation_monochromator graphite
_diffrn_radiation_source 'fine-focus sealed tube'
_diffrn_radiation_type MoK\a
_diffrn_radiation_wavelength 0.71073
_diffrn_reflns_av_R_equivalents 0.0448
_diffrn_reflns_av_sigmaI/netI 0.0443
_diffrn_reflns_limit_h_max 13
_diffrn_reflns_limit_h_min -13
_diffrn_reflns_limit_k_max 13
_diffrn_reflns_limit_k_min -14
_diffrn_reflns_limit_l_max 15
_diffrn_reflns_limit_l_min -15
_diffrn_reflns_number 9076
_diffrn_reflns_theta_full 22.50
_diffrn_reflns_theta_max 22.50
_diffrn_reflns_theta_min 1.84
_exptl_absorpt_coefficient_mu 0.142
_exptl_absorpt_correction_type none
_exptl_crystal_colour Yellow
_exptl_crystal_density_diffrn 1.095
_exptl_crystal_density_method 'not measured'
_exptl_crystal_description Block
_exptl_crystal_F_000 672
_exptl_crystal_size_max 0.40
_exptl_crystal_size_mid 0.20
_exptl_crystal_size_min 0.20
_refine_diff_density_max 0.551
_refine_diff_density_min -0.406
_refine_diff_density_rms 0.068
_refine_ls_extinction_method none
_refine_ls_goodness_of_fit_ref 1.947
_refine_ls_hydrogen_treatment mixed
_refine_ls_matrix_type full
_refine_ls_number_parameters 397
_refine_ls_number_reflns 4728
_refine_ls_number_restraints 0
_refine_ls_restrained_S_all 1.947
_refine_ls_R_factor_all 0.0843
_refine_ls_R_factor_gt 0.0706
_refine_ls_shift/su_max 0.000
_refine_ls_shift/su_mean 0.000
_refine_ls_structure_factor_coef Fsqd
_refine_ls_weighting_details 'calc w=1/[\s^2^(Fo^2^)+(0.0800P)^2^+0.0000P] where P=(Fo^2^+2Fc^2^)/3'
_refine_ls_weighting_scheme calc
_refine_ls_wR_factor_gt 0.1977
_refine_ls_wR_factor_ref 0.2113
_reflns_number_gt 4040
_reflns_number_total 4728
_reflns_threshold_expression >2sigma(I)
_cod_data_source_file ic025759l_s1_1.cif
_cod_data_source_block pro01r
_cod_depositor_comments
;
The following automatic conversions were performed:

'_symmetry_cell_setting' value 'Triclinic' changed to 'triclinic'
according to the built-in table from CIF Core dictionary named
'cif_core.dic' version 2.4.1 from 2010-06-29.

Automatic conversion script
Id: cif_fix_values 1646 2011-03-28 12:23:43Z adriana 
;
_cod_original_cell_volume 1882.04(4)
_cod_database_code 4318636

loop_
_symmetry_equiv_pos_as_xyz
'x, y, z'
'-x, -y, -z'

loop_
_atom_site_label
_atom_site_type_symbol
_atom_site_fract_x
_atom_site_fract_y
_atom_site_fract_z
_atom_site_U_iso_or_equiv
_atom_site_adp_type
_atom_site_occupancy
_atom_site_symmetry_multiplicity
_atom_site_calc_flag
_atom_site_refinement_flags
_atom_site_disorder_assembly
_atom_site_disorder_group
P1 P 0.01737(8) 0.15148(9) 0.29423(7) 0.0314(3) Uani 1 1 d . . .
P2 P 0.08547(8) 0.27586(8) 0.19800(7) 0.0282(3) Uani 1 1 d . . .
C1 C -0.1416(3) 0.2633(3) 0.2930(3) 0.0243(8) Uani 1 1 d . . .
C2 C -0.2287(3) 0.2949(3) 0.2203(3) 0.0272(8) Uani 1 1 d . . .
C3 C -0.3351(3) 0.4011(3) 0.2025(3) 0.0288(9) Uani 1 1 d . . .
H3A H -0.3926 0.4222 0.1533 0.035 Uiso 1 1 calc R . .
C4 C -0.3622(3) 0.4772(3) 0.2518(3) 0.0294(9) Uani 1 1 d . . .
C5 C -0.2812(3) 0.4363(3) 0.3305(3) 0.0315(9) Uani 1 1 d . . .
H5A H -0.3006 0.4844 0.3690 0.038 Uiso 1 1 calc R . .
C6 C -0.1744(3) 0.3301(3) 0.3561(3) 0.0267(8) Uani 1 1 d . . .
C7 C -0.2182(3) 0.2238(4) 0.1556(3) 0.0366(9) Uani 1 1 d . . .
C8 C -0.3409(4) 0.2210(5) 0.1490(4) 0.0513(12) Uani 1 1 d . . .
H8A H -0.3643 0.1768 0.2185 0.077 Uiso 1 1 calc R . .
H8B H -0.3337 0.1782 0.1060 0.077 Uiso 1 1 calc R . .
H8C H -0.4028 0.3063 0.1184 0.077 Uiso 1 1 calc R . .
C9 C -0.1836(4) 0.2922(5) 0.0458(3) 0.0524(12) Uani 1 1 d . . .
H9A H -0.1778 0.2488 0.0037 0.079 Uiso 1 1 calc R . .
H9B H -0.1052 0.2942 0.0483 0.079 Uiso 1 1 calc R . .
H9C H -0.2456 0.3774 0.0153 0.079 Uiso 1 1 calc R . .
C10 C -0.1274(4) 0.0866(4) 0.2009(4) 0.0614(13) Uani 1 1 d . . .
H10A H -0.1504 0.0435 0.2709 0.092 Uiso 1 1 calc R . .
H10B H -0.0460 0.0819 0.2032 0.092 Uiso 1 1 calc R . .
H10C H -0.1283 0.0472 0.1573 0.092 Uiso 1 1 calc R . .
C11 C -0.4760(3) 0.5977(4) 0.2274(3) 0.0411(10) Uani 1 1 d . . .
C12 C -0.5422(4) 0.6345(5) 0.1279(4) 0.0611(13) Uani 1 1 d . . .
H12A H -0.4898 0.6510 0.0689 0.092 Uiso 1 1 calc R . .
H12B H -0.6172 0.7094 0.1162 0.092 Uiso 1 1 calc R . .
H12C H -0.5616 0.5664 0.1355 0.092 Uiso 1 1 calc R . .
C13 C -0.5621(4) 0.5770(5) 0.3144(4) 0.0751(16) Uani 1 1 d . . .
H13A H -0.5793 0.5071 0.3235 0.113 Uiso 1 1 calc R . .
H13B H -0.6377 0.6521 0.2979 0.113 Uiso 1 1 calc R . .
H13C H -0.5252 0.5583 0.3783 0.113 Uiso 1 1 calc R . .
C14 C -0.4441(4) 0.7028(4) 0.2108(5) 0.0693(15) Uani 1 1 d . . .
H14A H -0.3907 0.7153 0.1521 0.104 Uiso 1 1 calc R . .
H14B H -0.4026 0.6824 0.2730 0.104 Uiso 1 1 calc R . .
H14C H -0.5182 0.7790 0.1965 0.104 Uiso 1 1 calc R . .
C15 C -0.1017(3) 0.2926(3) 0.4531(3) 0.0312(9) Uani 1 1 d . . .
C16 C -0.1906(4) 0.3125(5) 0.5374(3) 0.0563(13) Uani 1 1 d . . .
H16A H -0.1458 0.2878 0.5993 0.084 Uiso 1 1 calc R . .
H16B H -0.2368 0.2621 0.5540 0.084 Uiso 1 1 calc R . .
H16C H -0.2463 0.4005 0.5129 0.084 Uiso 1 1 calc R . .
C17 C -0.0330(4) 0.3758(4) 0.4256(3) 0.0450(11) Uani 1 1 d . . .
H17A H 0.0263 0.3618 0.3731 0.068 Uiso 1 1 calc R . .
H17B H 0.0090 0.3552 0.4876 0.068 Uiso 1 1 calc R . .
H17C H -0.0905 0.4632 0.3985 0.068 Uiso 1 1 calc R . .
C18 C -0.0123(4) 0.1567(4) 0.5013(3) 0.0508(12) Uani 1 1 d . . .
H18A H 0.0460 0.1375 0.4498 0.076 Uiso 1 1 calc R . .
H18B H -0.0564 0.1032 0.5247 0.076 Uiso 1 1 calc R . .
H18C H 0.0308 0.1419 0.5603 0.076 Uiso 1 1 calc R . .
C19 C 0.2431(3) 0.1718(3) 0.1885(3) 0.0252(8) Uani 1 1 d . . .
C20 C 0.2737(3) 0.1476(3) 0.1008(3) 0.0271(8) Uani 1 1 d . . .
C21 C 0.3949(3) 0.0774(3) 0.0886(3) 0.0352(9) Uani 1 1 d . . .
H21A H 0.4165 0.0598 0.0293 0.042 Uiso 1 1 calc R . .
C22 C 0.4833(3) 0.0333(4) 0.1601(3) 0.0393(10) Uani 1 1 d . . .
H22A H 0.5649 -0.0146 0.1503 0.047 Uiso 1 1 calc R . .
C23 C 0.4539(3) 0.0584(4) 0.2460(3) 0.0352(9) Uani 1 1 d . . .
H23A H 0.5154 0.0275 0.2955 0.042 Uiso 1 1 calc R . .
C24 C 0.3344(3) 0.1290(3) 0.2609(3) 0.0295(9) Uani 1 1 d . . .
C25 C 0.1840(3) 0.1921(3) 0.0182(3) 0.0290(9) Uani 1 1 d . . .
C26 C 0.1508(3) 0.1072(4) 0.0099(3) 0.0369(10) Uani 1 1 d . . .
C27 C 0.0769(3) 0.1476(4) -0.0738(3) 0.0441(11) Uani 1 1 d . . .
H27A H 0.0562 0.0893 -0.0804 0.053 Uiso 1 1 calc R . .
C28 C 0.0325(4) 0.2690(4) -0.1476(3) 0.0451(11) Uani 1 1 d . . .
C29 C 0.0659(3) 0.3519(4) -0.1374(3) 0.0409(10) Uani 1 1 d . . .
H29A H 0.0367 0.4357 -0.1874 0.049 Uiso 1 1 calc R . .
C30 C 0.1408(3) 0.3160(3) -0.0560(3) 0.0318(9) Uani 1 1 d . . .
C31 C 0.1960(4) -0.0265(4) 0.0891(4) 0.0557(13) Uani 1 1 d . . .
H31A H 0.1664 -0.0728 0.0698 0.083 Uiso 1 1 calc R . .
H31B H 0.1661 -0.0292 0.1571 0.083 Uiso 1 1 calc R . .
H31C H 0.2847 -0.0640 0.0919 0.083 Uiso 1 1 calc R . .
C32 C -0.0483(4) 0.3092(5) -0.2364(4) 0.0652(14) Uani 1 1 d . . .
H32A H -0.0604 0.2379 -0.2310 0.098 Uiso 1 1 calc R . .
H32B H -0.0102 0.3413 -0.3018 0.098 Uiso 1 1 calc R . .
H32C H -0.1267 0.3745 -0.2340 0.098 Uiso 1 1 calc R . .
C33 C 0.1744(3) 0.4105(4) -0.0506(3) 0.0399(10) Uani 1 1 d . . .
H33A H 0.1354 0.4909 -0.1087 0.060 Uiso 1 1 calc R . .
H33B H 0.2625 0.3833 -0.0540 0.060 Uiso 1 1 calc R . .
H33C H 0.1473 0.4186 0.0145 0.060 Uiso 1 1 calc R . .
C34 C 0.3120(3) 0.1589(4) 0.3530(3) 0.0323(9) Uani 1 1 d . . .
C35 C 0.3131(3) 0.0682(4) 0.4524(3) 0.0375(10) Uani 1 1 d . . .
C36 C 0.2983(4) 0.0993(5) 0.5357(3) 0.0487(12) Uani 1 1 d . . .
H36A H 0.2976 0.0387 0.6032 0.058 Uiso 1 1 calc R . .
C37 C 0.2849(4) 0.2126(5) 0.5248(4) 0.0525(12) Uani 1 1 d . . .
C38 C 0.2850(4) 0.3011(5) 0.4252(4) 0.0531(12) Uani 1 1 d . . .
H38A H 0.2751 0.3808 0.4161 0.064 Uiso 1 1 calc R . .
C39 C 0.2994(3) 0.2761(4) 0.3390(3) 0.0395(10) Uani 1 1 d . . .
C40 C 0.3278(4) -0.0579(4) 0.4700(3) 0.0526(12) Uani 1 1 d . . .
H40A H 0.3382 -0.0641 0.4037 0.079 Uiso 1 1 calc R . .
H40B H 0.2557 -0.0713 0.5027 0.079 Uiso 1 1 calc R . .
H40C H 0.3992 -0.1211 0.5151 0.079 Uiso 1 1 calc R . .
C41 C 0.2673(5) 0.2422(6) 0.6178(4) 0.0826(18) Uani 1 1 d . . .
H41A H 0.2663 0.1703 0.6804 0.124 Uiso 1 1 calc R . .
H41B H 0.1904 0.3141 0.6095 0.124 Uiso 1 1 calc R . .
H41C H 0.3340 0.2612 0.6237 0.124 Uiso 1 1 calc R . .
C42 C 0.3014(4) 0.3736(4) 0.2337(4) 0.0533(12) Uani 1 1 d . . .
H42A H 0.2911 0.4487 0.2394 0.080 Uiso 1 1 calc R . .
H42B H 0.2353 0.3933 0.1903 0.080 Uiso 1 1 calc R . .
H42C H 0.3790 0.3424 0.2024 0.080 Uiso 1 1 calc R . .

loop_
_atom_site_aniso_label
_atom_site_aniso_U_11
_atom_site_aniso_U_22
_atom_site_aniso_U_33
_atom_site_aniso_U_23
_atom_site_aniso_U_13
_atom_site_aniso_U_12
P1 0.0230(6) 0.0259(6) 0.0398(6) -0.0136(5) 0.0013(4) -0.0056(4)
P2 0.0200(5) 0.0246(6) 0.0352(6) -0.0143(4) 0.0031(4) -0.0039(4)
C1 0.0242(19) 0.023(2) 0.0260(18) -0.0098(15) 0.0024(15) -0.0110(16)
C2 0.025(2) 0.031(2) 0.0276(19) -0.0128(16) 0.0037(15) -0.0136(17)
C3 0.0234(19) 0.034(2) 0.030(2) -0.0148(17) -0.0017(15) -0.0111(17)
C4 0.0167(18) 0.032(2) 0.035(2) -0.0138(17) 0.0020(15) -0.0071(16)
C5 0.028(2) 0.037(2) 0.034(2) -0.0231(18) 0.0092(16) -0.0115(18)
C6 0.0230(19) 0.031(2) 0.0276(19) -0.0129(16) 0.0020(15) -0.0122(17)
C7 0.033(2) 0.043(3) 0.041(2) -0.0250(19) 0.0014(17) -0.0139(19)
C8 0.052(3) 0.072(3) 0.060(3) -0.044(3) 0.011(2) -0.037(3)
C9 0.061(3) 0.080(4) 0.041(2) -0.040(2) 0.014(2) -0.039(3)
C10 0.063(3) 0.050(3) 0.085(4) -0.046(3) -0.012(3) -0.011(2)
C11 0.024(2) 0.040(3) 0.054(3) -0.023(2) -0.0034(18) -0.0037(18)
C12 0.041(3) 0.049(3) 0.080(3) -0.033(3) -0.018(2) 0.006(2)
C13 0.034(3) 0.092(4) 0.079(4) -0.046(3) 0.013(2) -0.002(3)
C14 0.049(3) 0.040(3) 0.113(4) -0.039(3) -0.024(3) 0.003(2)
C15 0.030(2) 0.036(2) 0.0278(19) -0.0144(17) -0.0005(16) -0.0123(18)
C16 0.046(3) 0.085(4) 0.037(2) -0.033(2) 0.002(2) -0.019(3)
C17 0.039(2) 0.050(3) 0.053(3) -0.025(2) -0.0090(19) -0.016(2)
C18 0.057(3) 0.048(3) 0.033(2) -0.009(2) -0.012(2) -0.013(2)
C19 0.0196(18) 0.021(2) 0.033(2) -0.0132(16) 0.0030(15) -0.0051(15)
C20 0.0214(19) 0.021(2) 0.034(2) -0.0129(16) 0.0001(15) -0.0033(16)
C21 0.026(2) 0.035(2) 0.044(2) -0.0257(19) 0.0027(17) -0.0029(18)
C22 0.0128(18) 0.039(2) 0.059(3) -0.025(2) -0.0017(18) 0.0019(17)
C23 0.0210(19) 0.036(2) 0.050(2) -0.0220(19) -0.0042(17) -0.0066(17)
C24 0.025(2) 0.027(2) 0.037(2) -0.0136(17) -0.0019(16) -0.0096(17)
C25 0.0228(19) 0.029(2) 0.033(2) -0.0201(17) 0.0060(15) -0.0033(16)
C26 0.032(2) 0.033(2) 0.047(2) -0.0278(19) 0.0008(18) -0.0027(18)
C27 0.035(2) 0.052(3) 0.061(3) -0.047(2) 0.001(2) -0.008(2)
C28 0.030(2) 0.062(3) 0.040(2) -0.032(2) 0.0034(18) -0.006(2)
C29 0.034(2) 0.043(3) 0.033(2) -0.0157(19) 0.0005(18) -0.0055(19)
C30 0.0222(19) 0.034(2) 0.033(2) -0.0174(18) 0.0045(16) -0.0036(17)
C31 0.050(3) 0.030(3) 0.086(4) -0.029(2) -0.015(2) -0.005(2)
C32 0.055(3) 0.086(4) 0.053(3) -0.039(3) -0.012(2) -0.012(3)
C33 0.034(2) 0.036(2) 0.041(2) -0.0110(18) 0.0048(18) -0.0127(19)
C34 0.0166(18) 0.038(2) 0.045(2) -0.0239(19) -0.0044(16) -0.0047(17)
C35 0.022(2) 0.042(3) 0.042(2) -0.020(2) -0.0084(16) -0.0036(18)
C36 0.033(2) 0.062(3) 0.043(3) -0.023(2) -0.0142(19) -0.005(2)
C37 0.030(2) 0.075(4) 0.059(3) -0.048(3) -0.010(2) -0.003(2)
C38 0.035(2) 0.062(3) 0.085(4) -0.054(3) -0.009(2) -0.011(2)
C39 0.029(2) 0.042(3) 0.059(3) -0.032(2) -0.0001(18) -0.0134(19)
C40 0.057(3) 0.044(3) 0.046(3) -0.009(2) -0.009(2) -0.019(2)
C41 0.066(3) 0.109(5) 0.082(4) -0.069(4) -0.019(3) -0.006(3)
C42 0.054(3) 0.044(3) 0.078(3) -0.036(3) 0.008(2) -0.025(2)

loop_
_atom_type_symbol
_atom_type_description
_atom_type_scat_dispersion_real
_atom_type_scat_dispersion_imag
_atom_type_scat_source
C C 0.0033 0.0016 'International Tables Vol C Tables 4.2.6.8 and 6.1.1.4'
H H 0.0000 0.0000 'International Tables Vol C Tables 4.2.6.8 and 6.1.1.4'
P P 0.1023 0.0942 'International Tables Vol C Tables 4.2.6.8 and 6.1.1.4'

loop_
_geom_angle_atom_site_label_1
_geom_angle_atom_site_label_2
_geom_angle_atom_site_label_3
_geom_angle
_geom_angle_site_symmetry_1
_geom_angle_site_symmetry_3
_geom_angle_publ_flag
C1 P1 P2 97.99(11) . . ?
C19 P2 P1 101.19(11) . . ?
C2 C1 C6 118.8(3) . . ?
C2 C1 P1 120.4(3) . . ?
C6 C1 P1 120.4(2) . . ?
C3 C2 C1 118.4(3) . . ?
C3 C2 C7 114.6(3) . . ?
C1 C2 C7 126.9(3) . . ?
C4 C3 C2 123.9(3) . . ?
C3 C4 C5 116.2(3) . . ?
C3 C4 C11 123.6(3) . . ?
C5 C4 C11 120.2(3) . . ?
C6 C5 C4 124.1(3) . . ?
C5 C6 C1 117.6(3) . . ?
C5 C6 C15 116.6(3) . . ?
C1 C6 C15 125.8(3) . . ?
C9 C7 C10 110.0(4) . . ?
C9 C7 C8 108.2(3) . . ?
C10 C7 C8 105.3(4) . . ?
C9 C7 C2 108.6(3) . . ?
C10 C7 C2 114.3(3) . . ?
C8 C7 C2 110.3(3) . . ?
C14 C11 C13 112.0(4) . . ?
C14 C11 C4 110.6(3) . . ?
C13 C11 C4 108.5(3) . . ?
C14 C11 C12 107.6(4) . . ?
C13 C11 C12 106.9(4) . . ?
C4 C11 C12 111.1(3) . . ?
C18 C15 C16 105.7(3) . . ?
C18 C15 C17 109.0(3) . . ?
C16 C15 C17 108.7(3) . . ?
C18 C15 C6 115.0(3) . . ?
C16 C15 C6 108.7(3) . . ?
C17 C15 C6 109.6(3) . . ?
C20 C19 C24 119.8(3) . . ?
C20 C19 P2 118.1(2) . . ?
C24 C19 P2 121.7(3) . . ?
C19 C20 C21 118.6(3) . . ?
C19 C20 C25 123.8(3) . . ?
C21 C20 C25 117.5(3) . . ?
C22 C21 C20 121.5(4) . . ?
C21 C22 C23 120.1(3) . . ?
C22 C23 C24 120.4(3) . . ?
C23 C24 C19 119.5(3) . . ?
C23 C24 C34 116.7(3) . . ?
C19 C24 C34 123.8(3) . . ?
C26 C25 C30 119.8(3) . . ?
C26 C25 C20 119.6(3) . . ?
C30 C25 C20 120.4(3) . . ?
C27 C26 C25 118.8(4) . . ?
C27 C26 C31 120.5(4) . . ?
C25 C26 C31 120.7(3) . . ?
C28 C27 C26 122.6(4) . . ?
C27 C28 C29 117.6(4) . . ?
C27 C28 C32 121.0(4) . . ?
C29 C28 C32 121.4(4) . . ?
C28 C29 C30 122.1(4) . . ?
C29 C30 C25 119.0(4) . . ?
C29 C30 C33 119.2(3) . . ?
C25 C30 C33 121.8(3) . . ?
C35 C34 C39 120.3(4) . . ?
C35 C34 C24 120.6(3) . . ?
C39 C34 C24 118.9(3) . . ?
C36 C35 C34 118.1(4) . . ?
C36 C35 C40 120.3(4) . . ?
C34 C35 C40 121.6(4) . . ?
C37 C36 C35 123.1(4) . . ?
C36 C37 C38 117.9(4) . . ?
C36 C37 C41 121.0(5) . . ?
C38 C37 C41 121.1(5) . . ?
C39 C38 C37 121.9(4) . . ?
C38 C39 C34 118.7(4) . . ?
C38 C39 C42 120.0(4) . . ?
C34 C39 C42 121.3(4) . . ?

loop_
_geom_bond_atom_site_label_1
_geom_bond_atom_site_label_2
_geom_bond_distance
_geom_bond_site_symmetry_2
_geom_bond_publ_flag
P1 C1 1.860(3) . ?
P1 P2 2.0240(13) . ?
P2 C19 1.846(3) . ?
C1 C2 1.422(5) . ?
C1 C6 1.430(5) . ?
C2 C3 1.388(5) . ?
C2 C7 1.548(5) . ?
C3 C4 1.372(5) . ?
C4 C5 1.394(5) . ?
C4 C11 1.526(5) . ?
C5 C6 1.385(5) . ?
C6 C15 1.558(5) . ?
C7 C9 1.533(5) . ?
C7 C10 1.540(6) . ?
C7 C8 1.543(5) . ?
C11 C14 1.505(6) . ?
C11 C13 1.508(6) . ?
C11 C12 1.548(6) . ?
C15 C18 1.526(6) . ?
C15 C16 1.527(5) . ?
C15 C17 1.541(5) . ?
C19 C20 1.395(5) . ?
C19 C24 1.410(5) . ?
C20 C21 1.399(5) . ?
C20 C25 1.496(5) . ?
C21 C22 1.370(5) . ?
C22 C23 1.375(6) . ?
C23 C24 1.395(5) . ?
C24 C34 1.500(5) . ?
C25 C26 1.399(5) . ?
C25 C30 1.406(5) . ?
C26 C27 1.396(6) . ?
C26 C31 1.513(6) . ?
C27 C28 1.382(6) . ?
C28 C29 1.390(6) . ?
C28 C32 1.509(6) . ?
C29 C30 1.394(5) . ?
C30 C33 1.505(5) . ?
C34 C35 1.400(5) . ?
C34 C39 1.404(5) . ?
C35 C36 1.395(6) . ?
C35 C40 1.494(6) . ?
C36 C37 1.363(6) . ?
C37 C38 1.393(7) . ?
C37 C41 1.517(6) . ?
C38 C39 1.389(6) . ?
C39 C42 1.499(6) . ?

loop_
_cod_related_entry_id
_cod_related_entry_database
_cod_related_entry_code
1 ChemSpider 30661073
